data_1573631
_journal_paper_doi 10.1039/D4DT03036B
_chemical_formula_moiety 'C15 H22 Au O P'
_chemical_formula_sum 'C15 H22 Au O P'
_chemical_formula_weight 446.26
_space_group_crystal_system orthorhombic
_space_group_IT_number 29
_space_group_name_Hall 'P -2a -2ab'
_space_group_name_H-M_alt 'P b 21 a'
_atom_sites_solution_hydrogens geom
_atom_sites_solution_primary direct
_audit_creation_date 2024-05-06
_audit_creation_method
;
Olex2 1.5
(compiled 2024.02.16 svn.r378c4104 for OlexSys, GUI svn.r6928)
;
_audit_update_record
;
2024-07-24 deposited with the CCDC.	2025-01-09 downloaded from the CCDC.
;
_cell_angle_alpha 90
_cell_angle_beta 90
_cell_angle_gamma 90
_cell_formula_units_Z 8
_cell_length_a 16.9299(3)
_cell_length_b 9.84107(14)
_cell_length_c 16.6630(3)
_cell_measurement_reflns_used 4446
_cell_measurement_temperature 293(2)
_cell_measurement_theta_max 21.0100
_cell_measurement_theta_min 1.5520
_cell_volume 2776.19(8)
_computing_cell_refinement 'CrysAlisPro 1.171.42.49 (Rigaku OD, 2022)'
_computing_data_collection 'CrysAlisPro 1.171.42.49 (Rigaku OD, 2022)'
_computing_data_reduction 'CrysAlisPro 1.171.42.49 (Rigaku OD, 2022)'
_computing_molecular_graphics 'Olex2 1.5 (Dolomanov et al., 2009)'
_computing_publication_material 'Olex2 1.5 (Dolomanov et al., 2009)'
_computing_structure_refinement 'SHELXL 2018/3 (Sheldrick, 2015)'
_computing_structure_solution 'SHELXS  (Sheldrick, 2008)'
_diffrn_ambient_environment 'Diamond Anvil Cell filled with daphne-7575'
_diffrn_ambient_pressure 1800000
_diffrn_ambient_temperature 293(2)
_diffrn_crystal_treatment 'pressurized rapidly in daphne-7575 as a hydrostatic medium'
_diffrn_detector 'Hybrid Pixel Array Detector'
_diffrn_detector_area_resol_mean 13.3333
_diffrn_measured_fraction_theta_full 0.808
_diffrn_measured_fraction_theta_max 0.522
_diffrn_measurement_details
;
List of Runs (angles in degrees, time in seconds):

  # Type    Start    End  Width  t~exp~   \w     \q     \k     \f   Frames
#--------------------------------------------------------------------------
  1  \w    -39.00  39.00   0.50    1.00    --    0.00   0.00   0.00  156
;
_diffrn_measurement_device 'abstract diffractometer'
_diffrn_measurement_device_type 'esperanto-CrysAlisPro-abstract goniometer imported esperanto images'
_diffrn_measurement_method '\w scans'
_diffrn_measurement_specimen_support 'Diamond Anvil Cell, effective opening angle 39 deg.'
_diffrn_orient_matrix_type 'CrysAlisPro convention (1999,Acta A55,543-557)'
_diffrn_orient_matrix_UB_11 -0.0162284172
_diffrn_orient_matrix_UB_12 0.0094548125
_diffrn_orient_matrix_UB_13 -0.0173902106
_diffrn_orient_matrix_UB_21 -0.0178620522
_diffrn_orient_matrix_UB_22 -0.0040793704
_diffrn_orient_matrix_UB_23 0.0164411587
_diffrn_orient_matrix_UB_31 0.0020107379
_diffrn_orient_matrix_UB_32 0.0403619855
_diffrn_orient_matrix_UB_33 0.0057392167
_diffrn_radiation_monochromator synchrotron
_diffrn_radiation_probe x-ray
_diffrn_radiation_type synchrotron
_diffrn_radiation_wavelength 0.410
_diffrn_reflns_av_R_equivalents 0.0249
_diffrn_reflns_av_unetI/netI 0.0420
_diffrn_reflns_Laue_measured_fraction_full 0.808
_diffrn_reflns_Laue_measured_fraction_max 0.522
_diffrn_reflns_limit_h_max 22
_diffrn_reflns_limit_h_min -22
_diffrn_reflns_limit_k_max 14
_diffrn_reflns_limit_k_min -13
_diffrn_reflns_limit_l_max 21
_diffrn_reflns_limit_l_min -24
_diffrn_reflns_number 10302
_diffrn_reflns_point_group_measured_fraction_full 0.711
_diffrn_reflns_point_group_measured_fraction_max 0.425
_diffrn_reflns_theta_full 14.241
_diffrn_reflns_theta_max 21.550
_diffrn_reflns_theta_min 1.557
_diffrn_source synchrotron
_exptl_absorpt_coefficient_mu 2.603
_exptl_absorpt_correction_T_max 1.00000
_exptl_absorpt_correction_T_min 0.81309
_exptl_absorpt_correction_type multi-scan
_exptl_absorpt_process_details
;
CrysAlisPro 1.171.42.49 (Rigaku Oxford Diffraction, 2022)
Empirical absorption correction using spherical harmonics,
implemented in SCALE3 ABSPACK scaling algorithm.
;
_exptl_crystal_colour colourless
_exptl_crystal_colour_primary colourless
_exptl_crystal_density_diffrn 2.135
_exptl_crystal_description needle
_exptl_crystal_F_000 1712
_exptl_crystal_preparation 'Mounted in a Diamond-Anvil Cell using daphne-7575 as pressure medium.,Luminescent'
_exptl_crystal_pressure_history 'Pressurized to 1.80 GPa and left to stabilize over ? hours.'
_exptl_crystal_recrystallization_method 'Re-crystallisation from solvent: n-pentane/dichloromethane'
_exptl_crystal_size_max 0.004
_exptl_crystal_size_mid 0.0015
_exptl_crystal_size_min 0.001
_refine_diff_density_max 2.346
_refine_diff_density_min -0.671
_refine_diff_density_rms 0.152
_refine_ls_abs_structure_details
;
 Refined as an inversion twin.
;
_refine_ls_abs_structure_Flack 0.59(3)
_refine_ls_extinction_method none
_refine_ls_goodness_of_fit_ref 0.988
_refine_ls_hydrogen_treatment constr
_refine_ls_matrix_type full
_refine_ls_number_parameters 334
_refine_ls_number_reflns 7103
_refine_ls_number_restraints 1
_refine_ls_restrained_S_all 0.988
_refine_ls_R_factor_all 0.0366
_refine_ls_R_factor_gt 0.0322
_refine_ls_shift/su_max 0.001
_refine_ls_shift/su_mean 0.000
_refine_ls_structure_factor_coef Fsqd
_refine_ls_weighting_details 'w=1/[\s^2^(Fo^2^)+(0.0421P)^2^] where P=(Fo^2^+2Fc^2^)/3'
_refine_ls_weighting_scheme calc
_refine_ls_wR_factor_gt 0.0811
_refine_ls_wR_factor_ref 0.0840
_reflns_Friedel_coverage 0.559
_reflns_Friedel_fraction_full 0.600
_reflns_Friedel_fraction_max 0.318
_reflns_number_gt 6234
_reflns_number_total 7103
_reflns_threshold_expression 'I > 2\s(I)'
_cod_data_source_file d4dt03036b3.cif
_cod_data_source_block 0009_1p80GPa
_cod_original_cell_volume 2776.20(8)
_cod_database_code 1573631
_shelx_shelxl_version_number 2018/3
_chemical_oxdiff_formula 'C15 H22 O P Au'
_shelx_space_group_comment
;
The symmetry employed for this shelxl refinement is uniquely defined
by the following loop, which should always be used as a source of
symmetry information in preference to the above space-group names.
They are only intended as comments.
;
_diffrn_orient_matrix_axis[1] matrixX
_diffrn_orient_matrix_axis[2] matrixY
_diffrn_orient_matrix_axis[3] matrixZ
_olex2_refinement_description
;
1. Twinned data refinement
 Scales: 0.41(3)
 0.59(3)
2. Fixed Uiso
 At 1.2 times of:
  All C(H) groups, All C(H,H) groups
 At 1.5 times of:
  All C(H,H,H) groups
3.a Secondary CH2 refined with riding coordinates:
 C10(H10A,H10B), C30(H30A,H30B), C32(H32A,H32B), C12(H12A,H12B), C14(H14A,
 H14B), C34(H34A,H34B)
3.b Aromatic/amide H refined with riding coordinates:
 C27(H27), C24(H24), C28(H28), C25(H25), C7(H7), C8(H8), C4(H4), C5(H5)
3.c Idealised Me refined as rotating group:
 C11(H11A,H11B,H11C), C31(H31A,H31B,H31C), C9(H9A,H9B,H9C), C35(H35A,H35B,
 H35C), C33(H33A,H33B,H33C), C15(H15A,H15B,H15C), C13(H13A,H13B,H13C), C29(H29A,
 H29B,H29C)
;
_olex2_submission_special_instructions 'No special instructions were received'
_oxdiff_exptl_absorpt_empirical_details
;
Empirical correction (ABSPACK) includes:
- Absorption correction using spherical harmonics
- Frame scaling
- Detector area scaling
;
_oxdiff_exptl_absorpt_empirical_full_max 1.260
_oxdiff_exptl_absorpt_empirical_full_min 0.835

loop_
_space_group_symop_operation_xyz
'x, y, z'
'-x, y+1/2, -z'
'x+1/2, y, -z'
'-x+1/2, y+1/2, z'

loop_
_atom_site_label
_atom_site_type_symbol
_atom_site_fract_x
_atom_site_fract_y
_atom_site_fract_z
_atom_site_U_iso_or_equiv
_atom_site_adp_type
_atom_site_occupancy
_atom_site_site_symmetry_order
_atom_site_calc_flag
_atom_site_refinement_flags_posn
_atom_site_refinement_flags_adp
_atom_site_refinement_flags_occupancy
_atom_site_disorder_assembly
_atom_site_disorder_group
Au2 Au 0.63358(2) -0.00951(2) 0.42005(2) 0.03527(7) Uani 1 1 d . . . . .
Au1 Au 0.37794(2) 0.70768(3) 0.07797(2) 0.03576(7) Uani 1 1 d . . . . .
P1 P 0.37771(10) 0.9046(3) 0.00542(12) 0.0299(4) Uani 1 1 d . . . . .
P2 P 0.62827(10) -0.1985(3) 0.49757(13) 0.0315(5) Uani 1 1 d . . . . .
C23 C 0.6355(4) 0.4164(9) 0.3046(5) 0.0334(15) Uani 1 1 d . . . . .
C21 C 0.6345(5) 0.1694(9) 0.3640(6) 0.0390(19) Uani 1 1 d . . . . .
C26 C 0.6355(4) 0.6734(8) 0.2333(5) 0.0344(15) Uani 1 1 d . . . . .
C22 C 0.6343(5) 0.2830(10) 0.3384(6) 0.0384(17) Uani 1 1 d . . . . .
O2 O 0.6423(4) 0.7958(7) 0.1965(5) 0.0504(16) Uani 1 1 d . . . . .
C1 C 0.3794(5) 0.5256(10) 0.1316(6) 0.042(2) Uani 1 1 d . . . . .
C2 C 0.3793(4) 0.4106(10) 0.1594(5) 0.0374(17) Uani 1 1 d . . . . .
C27 C 0.5658(4) 0.6214(7) 0.2620(4) 0.0350(14) Uani 1 1 d . . . . .
H27 H 0.518991 0.670123 0.257191 0.042 Uiso 1 1 calc R U . . .
C24 C 0.7053(4) 0.4727(7) 0.2751(4) 0.0365(14) Uani 1 1 d . . . . .
H24 H 0.752131 0.423778 0.279088 0.044 Uiso 1 1 calc R U . . .
C28 C 0.5667(4) 0.4936(8) 0.2986(4) 0.0369(13) Uani 1 1 d . . . . .
H28 H 0.519967 0.459020 0.319564 0.044 Uiso 1 1 calc R U . . .
C25 C 0.7060(4) 0.5995(8) 0.2402(5) 0.0392(15) Uani 1 1 d . . . . .
H25 H 0.753149 0.636079 0.221263 0.047 Uiso 1 1 calc R U . . .
C7 C 0.4492(5) 0.1101(8) 0.2718(5) 0.0420(16) Uani 1 1 d . . . . .
H7 H 0.492571 0.085840 0.302900 0.050 Uiso 1 1 calc R U . . .
C8 C 0.4470(5) 0.2350(7) 0.2373(5) 0.0385(15) Uani 1 1 d . . . . .
H8 H 0.489892 0.293004 0.243680 0.046 Uiso 1 1 calc R U . . .
C3 C 0.3808(4) 0.2797(9) 0.1917(5) 0.0329(15) Uani 1 1 d . . . . .
C10 C 0.4048(5) 0.8705(7) -0.0981(4) 0.0370(14) Uani 1 1 d . . . . .
H10A H 0.381096 0.939077 -0.132253 0.044 Uiso 1 1 calc R U . . .
H10B H 0.461694 0.877886 -0.103437 0.044 Uiso 1 1 calc R U . . .
C11 C 0.3787(5) 0.7294(9) -0.1273(6) 0.0457(19) Uani 1 1 d . . . . .
H11A H 0.392956 0.718540 -0.182723 0.069 Uiso 1 1 calc R U . . .
H11B H 0.322526 0.720783 -0.121657 0.069 Uiso 1 1 calc R U . . .
H11C H 0.404429 0.660666 -0.095849 0.069 Uiso 1 1 calc R U . . .
C31 C 0.6652(6) -0.0369(8) 0.6300(5) 0.051(2) Uani 1 1 d . . . . .
H31A H 0.681669 0.033935 0.594080 0.076 Uiso 1 1 calc R U . . .
H31B H 0.693973 -0.029733 0.679409 0.076 Uiso 1 1 calc R U . . .
H31C H 0.609667 -0.028141 0.640507 0.076 Uiso 1 1 calc R U . . .
C30 C 0.6815(5) -0.1757(7) 0.5914(4) 0.0381(15) Uani 1 1 d . . . . .
H30A H 0.666274 -0.246863 0.628573 0.046 Uiso 1 1 calc R U . . .
H30B H 0.737737 -0.184399 0.581422 0.046 Uiso 1 1 calc R U . . .
O1 O 0.3983(5) -0.1029(8) 0.3011(5) 0.070(2) Uani 1 1 d . . . . .
C4 C 0.3195(4) 0.1858(7) 0.1836(4) 0.0382(15) Uani 1 1 d . . . . .
H4 H 0.274968 0.210751 0.154464 0.046 Uiso 1 1 calc R U . . .
C32 C 0.6689(5) -0.3521(7) 0.4554(5) 0.0418(16) Uani 1 1 d . . . . .
H32A H 0.647451 -0.363985 0.401933 0.050 Uiso 1 1 calc R U . . .
H32B H 0.725598 -0.340572 0.450034 0.050 Uiso 1 1 calc R U . . .
C12 C 0.2825(4) 0.9901(10) 0.0001(6) 0.0446(15) Uani 1 1 d . . . . .
H12A H 0.266572 1.016187 0.053889 0.053 Uiso 1 1 calc R U . . .
H12B H 0.288289 1.072631 -0.031192 0.053 Uiso 1 1 calc R U . . .
C14 C 0.4477(4) 1.0340(7) 0.0370(4) 0.0353(14) Uani 1 1 d . . . . .
H14A H 0.441932 1.048941 0.094201 0.042 Uiso 1 1 calc R U . . .
H14B H 0.500923 1.001121 0.027454 0.042 Uiso 1 1 calc R U . . .
C9 C 0.3459(6) -0.2091(9) 0.2826(6) 0.054(2) Uani 1 1 d . . . . .
H9A H 0.339792 -0.215420 0.225458 0.080 Uiso 1 1 calc R U . . .
H9B H 0.295479 -0.191310 0.306831 0.080 Uiso 1 1 calc R U . . .
H9C H 0.366582 -0.293146 0.302938 0.080 Uiso 1 1 calc R U . . .
C35 C 0.4750(5) -0.2674(9) 0.4532(5) 0.0467(18) Uani 1 1 d . . . . .
H35A H 0.474082 -0.190011 0.418168 0.070 Uiso 1 1 calc R U . . .
H35B H 0.422392 -0.286969 0.471216 0.070 Uiso 1 1 calc R U . . .
H35C H 0.495696 -0.344496 0.424848 0.070 Uiso 1 1 calc R U . . .
C34 C 0.5272(4) -0.2369(8) 0.5251(5) 0.0394(15) Uani 1 1 d . . . . .
H34A H 0.526910 -0.314686 0.560886 0.047 Uiso 1 1 calc R U . . .
H34B H 0.505303 -0.160237 0.554206 0.047 Uiso 1 1 calc R U . . .
C6 C 0.3889(5) 0.0190(9) 0.2617(6) 0.0427(18) Uani 1 1 d . . . . .
C5 C 0.3221(5) 0.0557(7) 0.2175(5) 0.0396(16) Uani 1 1 d . . . . .
H5 H 0.280464 -0.004830 0.210727 0.047 Uiso 1 1 calc R U . . .
C33 C 0.6538(6) -0.4795(8) 0.5024(7) 0.058(2) Uani 1 1 d . . . . .
H33A H 0.597932 -0.493050 0.507835 0.088 Uiso 1 1 calc R U . . .
H33B H 0.677254 -0.471399 0.554660 0.088 Uiso 1 1 calc R U . . .
H33C H 0.676639 -0.555614 0.474804 0.088 Uiso 1 1 calc R U . . .
C15 C 0.4368(5) 1.1684(8) -0.0066(6) 0.050(2) Uani 1 1 d . . . . .
H15A H 0.430073 1.151783 -0.062922 0.075 Uiso 1 1 calc R U . . .
H15B H 0.482550 1.224351 0.001667 0.075 Uiso 1 1 calc R U . . .
H15C H 0.390961 1.213883 0.014065 0.075 Uiso 1 1 calc R U . . .
C13 C 0.2187(5) 0.9054(9) -0.0363(6) 0.054(2) Uani 1 1 d . . . . .
H13A H 0.232343 0.883996 -0.090770 0.081 Uiso 1 1 calc R U . . .
H13B H 0.169852 0.954816 -0.035357 0.081 Uiso 1 1 calc R U . . .
H13C H 0.213004 0.822832 -0.006152 0.081 Uiso 1 1 calc R U . . .
C29 C 0.5771(7) 0.8841(9) 0.1992(7) 0.064(3) Uani 1 1 d . . . . .
H29A H 0.534168 0.845593 0.169112 0.096 Uiso 1 1 calc R U . . .
H29B H 0.591448 0.970171 0.176261 0.096 Uiso 1 1 calc R U . . .
H29C H 0.561005 0.896976 0.253888 0.096 Uiso 1 1 calc R U . . .

loop_
_atom_site_aniso_label
_atom_site_aniso_U_11
_atom_site_aniso_U_22
_atom_site_aniso_U_33
_atom_site_aniso_U_23
_atom_site_aniso_U_13
_atom_site_aniso_U_12
Au2 0.03927(16) 0.03353(12) 0.03302(16) 0.00442(15) -0.00166(8) -0.00065(10)
Au1 0.03824(16) 0.03577(13) 0.03327(17) 0.00469(16) 0.00209(8) -0.00080(9)
P1 0.0296(11) 0.0296(11) 0.0307(12) -0.0004(6) -0.0012(6) -0.0005(5)
P2 0.0345(13) 0.0324(12) 0.0275(13) 0.0007(6) -0.0007(6) -0.0004(5)
C23 0.039(4) 0.035(4) 0.026(4) -0.002(3) 0.000(2) -0.002(2)
C21 0.042(5) 0.037(4) 0.039(5) 0.011(3) 0.003(3) 0.000(2)
C26 0.049(5) 0.031(4) 0.023(4) 0.000(2) -0.003(2) -0.008(2)
C22 0.047(5) 0.037(4) 0.032(5) 0.003(3) 0.001(3) -0.002(3)
O2 0.064(5) 0.037(3) 0.051(5) 0.014(3) 0.000(3) -0.008(3)
C1 0.039(5) 0.044(5) 0.042(6) 0.002(3) 0.003(3) 0.000(2)
C2 0.039(5) 0.038(4) 0.035(5) 0.005(3) 0.007(3) 0.004(3)
C27 0.035(4) 0.035(3) 0.035(4) -0.002(3) 0.004(2) 0.002(2)
C24 0.031(4) 0.041(4) 0.037(4) -0.004(3) 0.000(2) -0.002(2)
C28 0.043(4) 0.038(3) 0.030(4) 0.002(3) 0.002(2) -0.009(3)
C25 0.029(4) 0.048(4) 0.040(5) 0.001(3) 0.003(3) -0.010(3)
C7 0.050(5) 0.043(4) 0.033(5) -0.002(3) -0.011(3) 0.002(3)
C8 0.040(4) 0.039(3) 0.036(5) -0.003(3) -0.002(3) -0.002(2)
C3 0.039(4) 0.031(4) 0.029(4) 0.002(3) 0.001(2) 0.000(2)
C10 0.042(5) 0.038(3) 0.030(4) 0.003(2) -0.002(3) -0.001(3)
C11 0.062(6) 0.040(4) 0.036(5) -0.007(3) 0.003(3) -0.006(3)
C31 0.062(6) 0.052(5) 0.038(5) -0.010(3) -0.005(3) -0.001(3)
C30 0.047(5) 0.038(3) 0.029(4) 0.001(2) -0.007(2) 0.001(3)
O1 0.086(6) 0.048(4) 0.075(6) 0.025(4) -0.034(4) -0.010(4)
C4 0.032(4) 0.045(4) 0.037(5) 0.004(3) -0.002(2) -0.002(2)
C32 0.045(5) 0.042(4) 0.038(5) -0.008(3) 0.001(3) 0.005(3)
C12 0.029(4) 0.042(3) 0.063(5) -0.006(4) -0.001(3) -0.002(3)
C14 0.027(4) 0.041(3) 0.038(4) -0.004(2) -0.005(2) -0.004(2)
C9 0.060(6) 0.047(4) 0.054(6) 0.002(4) 0.011(4) -0.011(4)
C35 0.044(5) 0.057(4) 0.039(5) 0.002(3) 0.001(3) -0.006(3)
C34 0.040(5) 0.055(4) 0.023(4) 0.001(3) 0.002(2) 0.002(3)
C6 0.050(5) 0.039(4) 0.039(5) 0.004(3) -0.008(3) 0.002(3)
C5 0.043(5) 0.044(4) 0.032(4) -0.004(3) 0.003(3) -0.014(3)
C33 0.081(7) 0.036(4) 0.058(6) 0.000(3) -0.015(5) 0.013(4)
C15 0.041(5) 0.044(4) 0.064(6) 0.009(3) -0.001(3) -0.007(3)
C13 0.045(6) 0.052(5) 0.065(7) -0.011(4) -0.005(4) 0.000(3)
C29 0.091(9) 0.038(4) 0.064(7) 0.006(4) -0.003(5) 0.005(4)

loop_
_atom_type_symbol
_atom_type_description
_atom_type_scat_dispersion_real
_atom_type_scat_dispersion_imag
_atom_type_scat_source
C C -0.0001 0.0005 'International Tables Vol C Tables 4.2.6.8 and 6.1.1.4'
H H 0.0000 0.0000 'International Tables Vol C Tables 4.2.6.8 and 6.1.1.4'
O O 0.0016 0.0018 'International Tables Vol C Tables 4.2.6.8 and 6.1.1.4'
P P 0.0342 0.0304 'International Tables Vol C Tables 4.2.6.8 and 6.1.1.4'
Au Au -0.4672 3.5799 'International Tables Vol C Tables 4.2.6.8 and 6.1.1.4'

loop_
_axis.id
_axis.type
_axis.equipment
_axis.parity
_axis.depends_on
_axis.zero
_axis.vector[1]
_axis.vector[2]
_axis.vector[3]
source . source . . . 1.00000000 0.00000000 0.00000000
omega rotation goniometer -1 . -0.00106000 0.00000000 0.00000000 1.00000000
kappa rotation goniometer -1 omega 0.00000000 -0.76604444 0.00000000 0.64278761
phi rotation goniometer -1 kappa . 0.00000000 0.00000000 1.00000000
theta rotation goniometer -1 . 0.00200000 0.00000000 0.00000000 1.00000000
matrixX general general . phi . 1.00000000 0.00000000 0.00000000
matrixY general general . phi . 0.00000000 1.00000000 0.00000000
matrixZ general general . phi . 0.00000000 0.00000000 1.00000000
dacX translation general . phi . 0.00000000 1.00000000 0.00000000
dacY translation general . phi . -1.00000000 0.00000000 0.00000000
dacZ translation general . phi . 0.00000000 0.00000000 1.00000000

loop_
_geom_angle_atom_site_label_1
_geom_angle_atom_site_label_2
_geom_angle_atom_site_label_3
_geom_angle
_geom_angle_site_symmetry_1
_geom_angle_site_symmetry_3
_geom_angle_publ_flag
C21 Au2 P2 172.9(3) . . ?
C1 Au1 P1 174.5(3) . . ?
C10 P1 Au1 110.2(3) . . ?
C10 P1 C12 105.3(4) . . ?
C10 P1 C14 103.9(4) . . ?
C12 P1 Au1 114.8(3) . . ?
C14 P1 Au1 116.1(2) . . ?
C14 P1 C12 105.5(4) . . ?
C30 P2 Au2 111.7(3) . . ?
C32 P2 Au2 116.8(3) . . ?
C32 P2 C30 104.4(4) . . ?
C32 P2 C34 106.5(4) . . ?
C34 P2 Au2 110.7(3) . . ?
C34 P2 C30 106.0(4) . . ?
C24 C23 C22 121.1(7) . . ?
C28 C23 C22 121.1(7) . . ?
C28 C23 C24 117.8(8) . . ?
C22 C21 Au2 173.0(9) . . ?
O2 C26 C27 124.2(7) . . ?
O2 C26 C25 115.1(7) . . ?
C27 C26 C25 120.7(7) . . ?
C21 C22 C23 177.5(10) . . ?
C26 O2 C29 117.9(7) . . ?
C2 C1 Au1 175.7(9) . . ?
C1 C2 C3 178.9(9) . . ?
C26 C27 H27 120.7 . . ?
C26 C27 C28 118.6(7) . . ?
C28 C27 H27 120.7 . . ?
C23 C24 H24 119.5 . . ?
C25 C24 C23 121.1(7) . . ?
C25 C24 H24 119.5 . . ?
C23 C28 C27 122.1(7) . . ?
C23 C28 H28 119.0 . . ?
C27 C28 H28 119.0 . . ?
C26 C25 H25 120.1 . . ?
C24 C25 C26 119.8(7) . . ?
C24 C25 H25 120.1 . . ?
C8 C7 H7 119.3 . . ?
C8 C7 C6 121.4(7) . . ?
C6 C7 H7 119.3 . . ?
C7 C8 H8 119.1 . . ?
C7 C8 C3 121.8(7) . . ?
C3 C8 H8 119.1 . . ?
C2 C3 C8 120.3(7) . . ?
C4 C3 C2 124.1(7) . . ?
C4 C3 C8 115.6(7) . . ?
P1 C10 H10A 108.9 . . ?
P1 C10 H10B 108.9 . . ?
H10A C10 H10B 107.7 . . ?
C11 C10 P1 113.3(6) . . ?
C11 C10 H10A 108.9 . . ?
C11 C10 H10B 108.9 . . ?
C10 C11 H11A 109.5 . . ?
C10 C11 H11B 109.5 . . ?
C10 C11 H11C 109.5 . . ?
H11A C11 H11B 109.5 . . ?
H11A C11 H11C 109.5 . . ?
H11B C11 H11C 109.5 . . ?
H31A C31 H31B 109.5 . . ?
H31A C31 H31C 109.5 . . ?
H31B C31 H31C 109.5 . . ?
C30 C31 H31A 109.5 . . ?
C30 C31 H31B 109.5 . . ?
C30 C31 H31C 109.5 . . ?
P2 C30 H30A 109.1 . . ?
P2 C30 H30B 109.1 . . ?
C31 C30 P2 112.4(5) . . ?
C31 C30 H30A 109.1 . . ?
C31 C30 H30B 109.1 . . ?
H30A C30 H30B 107.9 . . ?
C6 O1 C9 118.1(7) . . ?
C3 C4 H4 118.6 . . ?
C3 C4 C5 122.9(7) . . ?
C5 C4 H4 118.6 . . ?
P2 C32 H32A 108.4 . . ?
P2 C32 H32B 108.4 . . ?
H32A C32 H32B 107.4 . . ?
C33 C32 P2 115.6(6) . . ?
C33 C32 H32A 108.4 . . ?
C33 C32 H32B 108.4 . . ?
P1 C12 H12A 108.8 . . ?
P1 C12 H12B 108.8 . . ?
H12A C12 H12B 107.7 . . ?
C13 C12 P1 113.7(6) . . ?
C13 C12 H12A 108.8 . . ?
C13 C12 H12B 108.8 . . ?
P1 C14 H14A 109.0 . . ?
P1 C14 H14B 109.0 . . ?
H14A C14 H14B 107.8 . . ?
C15 C14 P1 113.1(5) . . ?
C15 C14 H14A 109.0 . . ?
C15 C14 H14B 109.0 . . ?
O1 C9 H9A 109.5 . . ?
O1 C9 H9B 109.5 . . ?
O1 C9 H9C 109.5 . . ?
H9A C9 H9B 109.5 . . ?
H9A C9 H9C 109.5 . . ?
H9B C9 H9C 109.5 . . ?
H35A C35 H35B 109.5 . . ?
H35A C35 H35C 109.5 . . ?
H35B C35 H35C 109.5 . . ?
C34 C35 H35A 109.5 . . ?
C34 C35 H35B 109.5 . . ?
C34 C35 H35C 109.5 . . ?
P2 C34 H34A 109.0 . . ?
P2 C34 H34B 109.0 . . ?
C35 C34 P2 113.0(5) . . ?
C35 C34 H34A 109.0 . . ?
C35 C34 H34B 109.0 . . ?
H34A C34 H34B 107.8 . . ?
C7 C6 O1 115.2(7) . . ?
C7 C6 C5 120.0(8) . . ?
O1 C6 C5 124.8(8) . . ?
C4 C5 H5 120.8 . . ?
C6 C5 C4 118.3(7) . . ?
C6 C5 H5 120.8 . . ?
C32 C33 H33A 109.5 . . ?
C32 C33 H33B 109.5 . . ?
C32 C33 H33C 109.5 . . ?
H33A C33 H33B 109.5 . . ?
H33A C33 H33C 109.5 . . ?
H33B C33 H33C 109.5 . . ?
C14 C15 H15A 109.5 . . ?
C14 C15 H15B 109.5 . . ?
C14 C15 H15C 109.5 . . ?
H15A C15 H15B 109.5 . . ?
H15A C15 H15C 109.5 . . ?
H15B C15 H15C 109.5 . . ?
C12 C13 H13A 109.5 . . ?
C12 C13 H13B 109.5 . . ?
C12 C13 H13C 109.5 . . ?
H13A C13 H13B 109.5 . . ?
H13A C13 H13C 109.5 . . ?
H13B C13 H13C 109.5 . . ?
O2 C29 H29A 109.5 . . ?
O2 C29 H29B 109.5 . . ?
O2 C29 H29C 109.5 . . ?
H29A C29 H29B 109.5 . . ?
H29A C29 H29C 109.5 . . ?
H29B C29 H29C 109.5 . . ?

loop_
_geom_bond_atom_site_label_1
_geom_bond_atom_site_label_2
_geom_bond_distance
_geom_bond_site_symmetry_2
_geom_bond_publ_flag
Au2 P2 2.266(3) . ?
Au2 C21 1.993(8) . ?
Au1 P1 2.284(3) . ?
Au1 C1 2.003(10) . ?
P1 C10 1.816(8) . ?
P1 C12 1.821(7) . ?
P1 C14 1.817(7) . ?
P2 C30 1.819(7) . ?
P2 C32 1.804(7) . ?
P2 C34 1.812(8) . ?
C23 C22 1.429(13) . ?
C23 C24 1.395(10) . ?
C23 C28 1.394(11) . ?
C21 C22 1.196(13) . ?
C26 O2 1.356(10) . ?
C26 C27 1.372(10) . ?
C26 C25 1.403(11) . ?
O2 C29 1.407(12) . ?
C1 C2 1.223(14) . ?
C2 C3 1.396(13) . ?
C27 H27 0.9300 . ?
C27 C28 1.397(11) . ?
C24 H24 0.9300 . ?
C24 C25 1.377(10) . ?
C28 H28 0.9300 . ?
C25 H25 0.9300 . ?
C7 H7 0.9300 . ?
C7 C8 1.358(10) . ?
C7 C6 1.369(12) . ?
C8 H8 0.9300 . ?
C8 C3 1.424(10) . ?
C3 C4 1.396(10) . ?
C10 H10A 0.9700 . ?
C10 H10B 0.9700 . ?
C10 C11 1.536(11) . ?
C11 H11A 0.9600 . ?
C11 H11B 0.9600 . ?
C11 H11C 0.9600 . ?
C31 H31A 0.9600 . ?
C31 H31B 0.9600 . ?
C31 H31C 0.9600 . ?
C31 C30 1.534(10) . ?
C30 H30A 0.9700 . ?
C30 H30B 0.9700 . ?
O1 C9 1.405(11) . ?
O1 C6 1.376(11) . ?
C4 H4 0.9300 . ?
C4 C5 1.400(10) . ?
C32 H32A 0.9700 . ?
C32 H32B 0.9700 . ?
C32 C33 1.500(12) . ?
C12 H12A 0.9700 . ?
C12 H12B 0.9700 . ?
C12 C13 1.492(11) . ?
C14 H14A 0.9700 . ?
C14 H14B 0.9700 . ?
C14 C15 1.520(10) . ?
C9 H9A 0.9600 . ?
C9 H9B 0.9600 . ?
C9 H9C 0.9600 . ?
C35 H35A 0.9600 . ?
C35 H35B 0.9600 . ?
C35 H35C 0.9600 . ?
C35 C34 1.519(10) . ?
C34 H34A 0.9700 . ?
C34 H34B 0.9700 . ?
C6 C5 1.396(11) . ?
C5 H5 0.9300 . ?
C33 H33A 0.9600 . ?
C33 H33B 0.9600 . ?
C33 H33C 0.9600 . ?
C15 H15A 0.9600 . ?
C15 H15B 0.9600 . ?
C15 H15C 0.9600 . ?
C13 H13A 0.9600 . ?
C13 H13B 0.9600 . ?
C13 H13C 0.9600 . ?
C29 H29A 0.9600 . ?
C29 H29B 0.9600 . ?
C29 H29C 0.9600 . ?

loop_
_geom_torsion_atom_site_label_1
_geom_torsion_atom_site_label_2
_geom_torsion_atom_site_label_3
_geom_torsion_atom_site_label_4
_geom_torsion
_geom_torsion_site_symmetry_1
_geom_torsion_site_symmetry_2
_geom_torsion_site_symmetry_3
_geom_torsion_site_symmetry_4
_geom_torsion_publ_flag
Au2 P2 C30 C31 43.3(7) . . . . ?
Au2 P2 C32 C33 -171.1(6) . . . . ?
Au2 P2 C34 C35 62.1(6) . . . . ?
Au1 P1 C10 C11 31.5(7) . . . . ?
Au1 P1 C12 C13 -59.2(7) . . . . ?
Au1 P1 C14 C15 -172.3(5) . . . . ?
C23 C24 C25 C26 -0.6(11) . . . . ?
C26 C27 C28 C23 -1.9(11) . . . . ?
C22 C23 C24 C25 177.9(8) . . . . ?
C22 C23 C28 C27 -176.7(8) . . . . ?
O2 C26 C27 C28 179.8(7) . . . . ?
O2 C26 C25 C24 -178.6(7) . . . . ?
C2 C3 C4 C5 -179.2(8) . . . . ?
C27 C26 O2 C29 10.6(12) . . . . ?
C27 C26 C25 C24 0.9(11) . . . . ?
C24 C23 C28 C27 2.2(11) . . . . ?
C28 C23 C24 C25 -0.9(11) . . . . ?
C25 C26 O2 C29 -169.9(8) . . . . ?
C25 C26 C27 C28 0.3(11) . . . . ?
C7 C8 C3 C2 177.7(8) . . . . ?
C7 C8 C3 C4 -1.2(12) . . . . ?
C7 C6 C5 C4 0.8(13) . . . . ?
C8 C7 C6 O1 -179.0(8) . . . . ?
C8 C7 C6 C5 -2.3(14) . . . . ?
C8 C3 C4 C5 -0.3(11) . . . . ?
C3 C4 C5 C6 0.5(12) . . . . ?
C10 P1 C12 C13 62.2(8) . . . . ?
C10 P1 C14 C15 66.5(6) . . . . ?
C30 P2 C32 C33 65.0(7) . . . . ?
C30 P2 C34 C35 -176.6(5) . . . . ?
O1 C6 C5 C4 177.2(9) . . . . ?
C32 P2 C30 C31 170.4(6) . . . . ?
C32 P2 C34 C35 -65.8(6) . . . . ?
C12 P1 C10 C11 -92.8(7) . . . . ?
C12 P1 C14 C15 -43.9(7) . . . . ?
C14 P1 C10 C11 156.5(6) . . . . ?
C14 P1 C12 C13 171.7(7) . . . . ?
C9 O1 C6 C7 -169.3(9) . . . . ?
C9 O1 C6 C5 14.2(16) . . . . ?
C34 P2 C30 C31 -77.3(7) . . . . ?
C34 P2 C32 C33 -46.9(7) . . . . ?
C6 C7 C8 C3 2.5(13) . . . . ?

loop_
_twin_individual_id
_twin_individual_mass_fraction_refined
1 0.41(3)
2 0.59(3)
